data_2016630
loop_
_publ_author_name
'Haddow, Mairi F.'
'Gelbrich, Thomas'
'Griesser, Ulrich J.'

_publ_section_title
;
 Similar sulfonamides with different crystal structures: sulfasymazine
 and sulfatriazine
;
_journal_coeditor_code EM3013
_journal_issue 6
_journal_name_full 'Acta Crystallographica Section C'
_journal_page_first o309
_journal_page_last o312
_journal_paper_doi 10.1107/S0108270108011888
_journal_volume 64
_journal_year 2008
_chemical_formula_iupac 'C13 H17 N5 O2 S'
_chemical_formula_moiety 'C13 H17 N5 O2 S'
_chemical_formula_sum 'C13 H17 N5 O2 S'
_chemical_formula_weight 307.38
_chemical_melting_point_gt 188
_chemical_melting_point_lt 190
_chemical_name_common sulfasymazine
_chemical_name_systematic
;
4-amino-<i>N</i>-(4,6-diethyl-1,3,5-triazin-2-yl)benzenesulfonamide
;
_space_group_IT_number 14
_symmetry_cell_setting monoclinic
_symmetry_space_group_name_Hall '-P 2yn'
_symmetry_space_group_name_H-M 'P 1 21/n 1'
_atom_sites_solution_hydrogens geom
_atom_sites_solution_primary direct
_atom_sites_solution_secondary difmap
_audit_creation_method SHELXL-97
_cell_angle_alpha 90.00
_cell_angle_beta 110.6930(10)
_cell_angle_gamma 90.00
_cell_formula_units_Z 4
_cell_length_a 9.3257(2)
_cell_length_b 16.7918(4)
_cell_length_c 9.8600(2)
_cell_measurement_reflns_used 2906
_cell_measurement_temperature 120(2)
_cell_measurement_theta_max 26.02
_cell_measurement_theta_min 2.91
_cell_volume 1444.42(6)
_computing_cell_refinement 'DENZO (Otwinowski & Minor, 1997) and COLLECT (Hooft, 1998)'
_computing_data_collection 'COLLECT (Hooft, 1998)'
_computing_data_reduction 'DENZO (Otwinowski & Minor, 1997) and COLLECT (Hooft, 1998)'
_computing_molecular_graphics 'XP (Bruker, 1998) and  Mercury (Bruno <i>et al.</i>,  2002)'
_computing_publication_material 'publCIF (Westrip, 2008)'
_computing_structure_refinement 'SHELXL97 (Sheldrick, 2008)'
_computing_structure_solution 'SHELXS97 (Sheldrick, 2008)'
_diffrn_ambient_temperature 120(2)
_diffrn_detector_area_resol_mean 9.091
_diffrn_measured_fraction_theta_full 0.991
_diffrn_measured_fraction_theta_max 0.991
_diffrn_measurement_device_type 'Bruker--Nonius KappaCCD'
_diffrn_measurement_method '\f & \w scans'
_diffrn_radiation_monochromator graphite
_diffrn_radiation_source 'Bruker-Nonius FR591 rotating anode'
_diffrn_radiation_type MoK\a
_diffrn_radiation_wavelength 0.71073
_diffrn_reflns_av_R_equivalents 0.0545
_diffrn_reflns_av_sigmaI/netI 0.0363
_diffrn_reflns_limit_h_max 11
_diffrn_reflns_limit_h_min -10
_diffrn_reflns_limit_k_max 20
_diffrn_reflns_limit_k_min -20
_diffrn_reflns_limit_l_max 12
_diffrn_reflns_limit_l_min -12
_diffrn_reflns_number 17818
_diffrn_reflns_theta_full 25.99
_diffrn_reflns_theta_max 25.99
_diffrn_reflns_theta_min 3.28
_exptl_absorpt_coefficient_mu 0.237
_exptl_absorpt_correction_T_max 0.9542
_exptl_absorpt_correction_T_min 0.9321
_exptl_absorpt_correction_type multi-scan
_exptl_absorpt_process_details '(SADABS; Sheldrick, 2007)'
_exptl_crystal_colour colourless
_exptl_crystal_density_diffrn 1.413
_exptl_crystal_density_method 'not measured'
_exptl_crystal_description block
_exptl_crystal_F_000 648
_exptl_crystal_size_max 0.20
_exptl_crystal_size_mid 0.20
_exptl_crystal_size_min 0.20
_refine_diff_density_max 0.838
_refine_diff_density_min -0.574
_refine_ls_extinction_method none
_refine_ls_goodness_of_fit_ref 1.006
_refine_ls_hydrogen_treatment mixed
_refine_ls_matrix_type full
_refine_ls_number_parameters 204
_refine_ls_number_reflns 2805
_refine_ls_number_restraints 3
_refine_ls_restrained_S_all 1.005
_refine_ls_R_factor_all 0.0535
_refine_ls_R_factor_gt 0.0424
_refine_ls_shift/su_max 0.000
_refine_ls_shift/su_mean 0.000
_refine_ls_structure_factor_coef Fsqd
_refine_ls_weighting_details 'calc w=1/[\s^2^(Fo^2^)+(0.0629P)^2^+0.9906P] where P=(Fo^2^+2Fc^2^)/3'
_refine_ls_weighting_scheme calc
_refine_ls_wR_factor_gt 0.1081
_refine_ls_wR_factor_ref 0.1143
_reflns_number_gt 2342
_reflns_number_total 2805
_reflns_threshold_expression >2sigma(I)
_cod_data_source_file em3013.cif
_cod_data_source_block I
_cod_original_sg_symbol_H-M 'P 21/n'
_cod_database_code 2016630
_cod_database_fobs_code 2016630

loop_
_symmetry_equiv_pos_as_xyz
'x, y, z'
'-x+1/2, y+1/2, -z+1/2'
'-x, -y, -z'
'x-1/2, -y-1/2, z-1/2'

loop_
_atom_site_type_symbol
_atom_site_label
_atom_site_fract_x
_atom_site_fract_y
_atom_site_fract_z
_atom_site_U_iso_or_equiv
_atom_site_adp_type
_atom_site_calc_flag
_atom_site_refinement_flags
_atom_site_occupancy
S S1 0.43317(5) 0.21502(3) 0.62389(5) 0.01829(16) Uani d . 1
O O1 0.53740(15) 0.16874(8) 0.73809(15) 0.0233(3) Uani d . 1
O O2 0.47689(16) 0.29344(8) 0.59530(16) 0.0244(3) Uani d . 1
N N1 -0.16295(19) 0.23374(11) 0.71105(19) 0.0217(4) Uani d D 1
H H1A -0.229(3) 0.2670(14) 0.651(3) 0.038(7) Uiso d D 1
H H1B -0.204(3) 0.1869(11) 0.715(3) 0.031(6) Uiso d D 1
N N2 0.39968(19) 0.16916(10) 0.46775(18) 0.0199(4) Uani d D 1
H H2 0.383(3) 0.2026(14) 0.397(2) 0.041(7) Uiso d D 1
N N3 0.33623(18) 0.04459(10) 0.53926(18) 0.0205(4) Uani d . 1
N N4 0.24030(19) -0.05390(10) 0.35607(19) 0.0241(4) Uani d . 1
N N5 0.31081(18) 0.07315(10) 0.29414(18) 0.0212(4) Uani d . 1
C C1 0.2574(2) 0.21997(11) 0.6502(2) 0.0172(4) Uani d . 1
C C2 0.2227(2) 0.16509(12) 0.7403(2) 0.0194(4) Uani d . 1
H H2A 0.2943 0.1249 0.7882 0.023 Uiso calc R 1
C C3 0.0824(2) 0.16987(12) 0.7593(2) 0.0210(4) Uani d . 1
H H3 0.0586 0.1333 0.8218 0.025 Uiso calc R 1
C C4 -0.0241(2) 0.22824(11) 0.6871(2) 0.0191(4) Uani d . 1
C C5 0.0120(2) 0.28208(11) 0.5962(2) 0.0213(4) Uani d . 1
H H5 -0.0602 0.3217 0.5466 0.026 Uiso calc R 1
C C6 0.1521(2) 0.27816(11) 0.5776(2) 0.0203(4) Uani d . 1
H H6 0.1762 0.3150 0.5156 0.024 Uiso calc R 1
C C7 0.3466(2) 0.09213(11) 0.4345(2) 0.0187(4) Uani d . 1
C C8 0.2575(2) -0.00074(12) 0.2614(2) 0.0225(4) Uani d . 1
C C9 0.2824(2) -0.02833(12) 0.4936(2) 0.0214(4) Uani d . 1
C C10 0.2137(3) -0.02522(15) 0.1051(2) 0.0340(5) Uani d . 1
H H10A 0.1208 0.0045 0.0464 0.041 Uiso calc R 1
H H10B 0.1879 -0.0826 0.0963 0.041 Uiso calc R 1
C C11 0.3400(4) -0.01014(16) 0.0440(3) 0.0488(7) Uani d . 1
H H11A 0.3032 -0.0243 -0.0590 0.073 Uiso calc R 1
H H11B 0.4297 -0.0427 0.0965 0.073 Uiso calc R 1
H H11C 0.3685 0.0463 0.0553 0.073 Uiso calc R 1
C C12 0.2667(2) -0.08498(12) 0.6058(2) 0.0263(5) Uani d . 1
H H12A 0.3512 -0.0755 0.6990 0.032 Uiso calc R 1
H H12B 0.2760 -0.1403 0.5752 0.032 Uiso calc R 1
C C13 0.1138(3) -0.07543(13) 0.6278(2) 0.0297(5) Uani d . 1
H H13A 0.1101 -0.1118 0.7042 0.044 Uiso calc R 1
H H13B 0.0299 -0.0879 0.5372 0.044 Uiso calc R 1
H H13C 0.1032 -0.0204 0.6561 0.044 Uiso calc R 1

loop_
_atom_site_aniso_label
_atom_site_aniso_U_11
_atom_site_aniso_U_22
_atom_site_aniso_U_33
_atom_site_aniso_U_12
_atom_site_aniso_U_13
_atom_site_aniso_U_23
S1 0.0174(3) 0.0192(3) 0.0207(3) -0.00228(18) 0.0098(2) -0.00277(18)
O1 0.0175(7) 0.0301(8) 0.0224(7) 0.0006(6) 0.0071(6) -0.0003(6)
O2 0.0244(7) 0.0209(7) 0.0330(8) -0.0067(6) 0.0163(7) -0.0036(6)
N1 0.0179(8) 0.0207(9) 0.0292(10) -0.0021(7) 0.0116(8) -0.0037(7)
N2 0.0255(9) 0.0184(8) 0.0196(8) -0.0012(7) 0.0128(7) -0.0011(7)
N3 0.0209(8) 0.0199(8) 0.0227(8) 0.0013(7) 0.0100(7) 0.0003(7)
N4 0.0201(9) 0.0219(9) 0.0303(9) 0.0000(7) 0.0090(7) -0.0050(7)
N5 0.0198(8) 0.0235(9) 0.0219(8) 0.0009(7) 0.0096(7) -0.0031(7)
C1 0.0171(9) 0.0186(9) 0.0174(9) -0.0018(7) 0.0081(8) -0.0037(7)
C2 0.0199(10) 0.0189(9) 0.0195(9) 0.0026(8) 0.0073(8) 0.0009(7)
C3 0.0239(10) 0.0206(10) 0.0211(10) -0.0010(8) 0.0111(8) 0.0022(8)
C4 0.0182(9) 0.0206(9) 0.0198(9) -0.0034(8) 0.0085(8) -0.0089(8)
C5 0.0224(10) 0.0185(10) 0.0222(10) 0.0031(8) 0.0069(8) 0.0006(8)
C6 0.0233(10) 0.0194(10) 0.0207(10) -0.0006(8) 0.0109(8) 0.0009(8)
C7 0.0155(9) 0.0205(10) 0.0217(9) 0.0023(7) 0.0087(8) -0.0013(8)
C8 0.0165(9) 0.0245(11) 0.0277(11) 0.0008(8) 0.0094(8) -0.0053(8)
C9 0.0173(9) 0.0188(10) 0.0293(10) 0.0032(8) 0.0098(8) -0.0005(8)
C10 0.0298(12) 0.0394(13) 0.0290(12) -0.0007(10) 0.0056(10) -0.0124(10)
C11 0.087(2) 0.0386(14) 0.0298(12) -0.0228(14) 0.0320(14) -0.0077(11)
C12 0.0281(11) 0.0182(10) 0.0332(12) 0.0006(8) 0.0118(9) 0.0037(9)
C13 0.0316(12) 0.0289(12) 0.0320(12) 0.0024(9) 0.0156(10) 0.0077(9)

loop_
_atom_type_symbol
_atom_type_description
_atom_type_scat_dispersion_real
_atom_type_scat_dispersion_imag
_atom_type_scat_source
C C 0.0033 0.0016 'International Tables Vol C Tables 4.2.6.8 and 6.1.1.4'
H H 0.0000 0.0000 'International Tables Vol C Tables 4.2.6.8 and 6.1.1.4'
N N 0.0061 0.0033 'International Tables Vol C Tables 4.2.6.8 and 6.1.1.4'
O O 0.0106 0.0060 'International Tables Vol C Tables 4.2.6.8 and 6.1.1.4'
S S 0.1246 0.1234 'International Tables Vol C Tables 4.2.6.8 and 6.1.1.4'

loop_
_geom_angle_atom_site_label_1
_geom_angle_atom_site_label_2
_geom_angle_atom_site_label_3
_geom_angle
O1 S1 O2 119.48(9)
O1 S1 N2 109.47(9)
O2 S1 N2 102.60(9)
O1 S1 C1 108.73(9)
O2 S1 C1 109.35(9)
N2 S1 C1 106.39(9)
C4 N1 H1A 113.4(18)
C4 N1 H1B 113.2(16)
H1A N1 H1B 112(2)
C7 N2 S1 126.28(14)
C7 N2 H2 117.8(18)
S1 N2 H2 111.9(18)
C7 N3 C9 114.07(17)
C8 N4 C9 115.21(17)
C8 N5 C7 113.96(17)
C6 C1 C2 120.70(18)
C6 C1 S1 119.04(15)
C2 C1 S1 120.24(15)
C3 C2 C1 119.35(18)
C3 C2 H2A 120.3
C1 C2 H2A 120.3
C2 C3 C4 120.38(18)
C2 C3 H3 119.8
C4 C3 H3 119.8
C5 C4 C3 119.47(18)
C5 C4 N1 120.90(18)
C3 C4 N1 119.59(18)
C6 C5 C4 120.52(18)
C6 C5 H5 119.7
C4 C5 H5 119.7
C5 C6 C1 119.57(18)
C5 C6 H6 120.2
C1 C6 H6 120.2
N3 C7 N5 126.57(18)
N3 C7 N2 119.60(17)
N5 C7 N2 113.83(17)
N5 C8 N4 125.23(18)
N5 C8 C10 116.44(19)
N4 C8 C10 118.33(19)
N3 C9 N4 124.95(19)
N3 C9 C12 116.97(18)
N4 C9 C12 118.08(18)
C8 C10 C11 113.04(19)
C8 C10 H10A 109.0
C11 C10 H10A 109.0
C8 C10 H10B 109.0
C11 C10 H10B 109.0
H10A C10 H10B 107.8
C10 C11 H11A 109.5
C10 C11 H11B 109.5
H11A C11 H11B 109.5
C10 C11 H11C 109.5
H11A C11 H11C 109.5
H11B C11 H11C 109.5
C9 C12 C13 112.14(17)
C9 C12 H12A 109.2
C13 C12 H12A 109.2
C9 C12 H12B 109.2
C13 C12 H12B 109.2
H12A C12 H12B 107.9
C12 C13 H13A 109.5
C12 C13 H13B 109.5
H13A C13 H13B 109.5
C12 C13 H13C 109.5
H13A C13 H13C 109.5
H13B C13 H13C 109.5

loop_
_geom_bond_atom_site_label_1
_geom_bond_atom_site_label_2
_geom_bond_distance
S1 O1 1.4293(15)
S1 O2 1.4355(14)
S1 N2 1.6495(16)
S1 C1 1.7492(19)
N1 C4 1.399(2)
N1 H1A 0.884(17)
N1 H1B 0.883(16)
N2 C7 1.382(3)
N2 H2 0.869(17)
N3 C7 1.335(3)
N3 C9 1.340(3)
N4 C8 1.342(3)
N4 C9 1.342(3)
N5 C8 1.333(3)
N5 C7 1.343(2)
C1 C6 1.391(3)
C1 C2 1.396(3)
C2 C3 1.388(3)
C2 H2A 0.9500
C3 C4 1.398(3)
C3 H3 0.9500
C4 C5 1.396(3)
C5 C6 1.384(3)
C5 H5 0.9500
C6 H6 0.9500
C8 C10 1.506(3)
C9 C12 1.504(3)
C10 C11 1.522(3)
C10 H10A 0.9900
C10 H10B 0.9900
C11 H11A 0.9800
C11 H11B 0.9800
C11 H11C 0.9800
C12 C13 1.525(3)
C12 H12A 0.9900
C12 H12B 0.9900
C13 H13A 0.9800
C13 H13B 0.9800
C13 H13C 0.9800

loop_
_geom_hbond_atom_site_label_D
_geom_hbond_atom_site_label_H
_geom_hbond_atom_site_label_A
_geom_hbond_site_symmetry_A
_geom_hbond_distance_DH
_geom_hbond_distance_HA
_geom_hbond_distance_DA
_geom_hbond_angle_DHA
N1 H1A O2 1_455 0.884(17) 2.64(2) 3.298(2) 132(2)
N1 H1B N4 3_556 0.883(16) 2.329(19) 3.121(2) 149(2)
N1 H1B O1 1_455 0.883(16) 2.52(2) 3.098(2) 124.0(19)
N2 H2 N1 4_665 0.869(17) 2.029(18) 2.891(2) 171(2)

loop_
_cod_related_entry_id
_cod_related_entry_database
_cod_related_entry_code
1 ChemSpider 15316
